data_4025731
loop_
_publ_author_name
'Hua Wang'
'Renhua Fan'

_publ_section_title
;
 Stereoselective Synthesis of 2-Carbamoyl-2-cyanocyclopropanecarboxylates
 by Tandem Oxidative Cyclization and Neighboring Group-Assisted
 Decarboxylation
;
_journal_name_full 'Journal of Organic Chemistry'
_journal_page_first 6994
_journal_page_last 6997
_journal_paper_doi 10.1021/jo1014245
_journal_volume 75
_journal_year 2010
_chemical_formula_sum 'C21 H17 F3 N2 O3'
_chemical_formula_weight 402.37
_chemical_name_systematic
; 
 ? 
;
_space_group_IT_number 2
_symmetry_cell_setting triclinic
_symmetry_space_group_name_Hall '-P 1'
_symmetry_space_group_name_H-M 'P -1'
_atom_sites_solution_hydrogens geom
_atom_sites_solution_primary direct
_atom_sites_solution_secondary difmap
_audit_creation_method SHELXL-97
_cell_angle_alpha 89.004(7)
_cell_angle_beta 89.676(7)
_cell_angle_gamma 74.236(7)
_cell_formula_units_Z 2
_cell_length_a 9.137(5)
_cell_length_b 9.805(5)
_cell_length_c 11.580(6)
_cell_measurement_reflns_used 639
_cell_measurement_temperature 293(2)
_cell_measurement_theta_max 24.234
_cell_measurement_theta_min 2.703
_cell_volume 998.3(9)
_computing_cell_refinement 'Bruker SMART'
_computing_data_collection 'Bruker SMART'
_computing_data_reduction 'Bruker SHELXTL'
_computing_molecular_graphics 'Bruker SHELXTL'
_computing_publication_material 'Bruker SHELXTL'
_computing_structure_refinement 'SHELXL-97 (Sheldrick, 1997)'
_computing_structure_solution 'SHELXS-97 (Sheldrick, 1990)'
_diffrn_ambient_temperature 293(2)
_diffrn_measured_fraction_theta_full 0.978
_diffrn_measured_fraction_theta_max 0.978
_diffrn_measurement_device_type 'CCD area detector'
_diffrn_measurement_method 'phi and omega scans'
_diffrn_radiation_monochromator graphite
_diffrn_radiation_source 'fine-focus sealed tube'
_diffrn_radiation_type MoK\a
_diffrn_radiation_wavelength 0.71073
_diffrn_reflns_av_R_equivalents 0.0648
_diffrn_reflns_av_sigmaI/netI 0.0620
_diffrn_reflns_limit_h_max 10
_diffrn_reflns_limit_h_min -8
_diffrn_reflns_limit_k_max 11
_diffrn_reflns_limit_k_min -11
_diffrn_reflns_limit_l_max 12
_diffrn_reflns_limit_l_min -13
_diffrn_reflns_number 4160
_diffrn_reflns_theta_full 25.01
_diffrn_reflns_theta_max 25.01
_diffrn_reflns_theta_min 1.76
_diffrn_standards_decay_% 4.76
_exptl_absorpt_coefficient_mu 0.109
_exptl_absorpt_correction_T_max 0.9957
_exptl_absorpt_correction_T_min 0.9786
_exptl_absorpt_correction_type multi-scan
_exptl_absorpt_process_details sadabs
_exptl_crystal_colour colorless
_exptl_crystal_density_diffrn 1.338
_exptl_crystal_density_method 'not measured'
_exptl_crystal_description layer
_exptl_crystal_F_000 416
_exptl_crystal_size_max 0.20
_exptl_crystal_size_mid 0.15
_exptl_crystal_size_min 0.04
_refine_diff_density_max 0.584
_refine_diff_density_min -0.573
_refine_diff_density_rms 0.117
_refine_ls_extinction_coef 0.008(12)
_refine_ls_extinction_expression Fc^*^=kFc[1+0.001xFc^2^\l^3^/sin(2\q)]^-1/4^
_refine_ls_extinction_method SHELXL
_refine_ls_goodness_of_fit_ref 1.709
_refine_ls_hydrogen_treatment constr
_refine_ls_matrix_type full
_refine_ls_number_parameters 291
_refine_ls_number_reflns 3452
_refine_ls_number_restraints 6
_refine_ls_restrained_S_all 1.715
_refine_ls_R_factor_all 0.1973
_refine_ls_R_factor_gt 0.1500
_refine_ls_shift/su_max 0.004
_refine_ls_shift/su_mean 0.000
_refine_ls_structure_factor_coef Fsqd
_refine_ls_weighting_details 'calc w=1/[\s^2^(Fo^2^)+(0.2000P)^2^+0.0000P] where P=(Fo^2^+2Fc^2^)/3'
_refine_ls_weighting_scheme calc
_refine_ls_wR_factor_gt 0.4211
_refine_ls_wR_factor_ref 0.4925
_reflns_number_gt 1957
_reflns_number_total 3452
_reflns_threshold_expression >2sigma(I)
_cod_data_source_file jo1014245_si_002.cif
_cod_data_source_block a00618b
_cod_depositor_comments
;
The following automatic conversions were performed:

'_symmetry_cell_setting' value 'Triclinic' changed to 'triclinic'
according to the built-in table from CIF Core dictionary named
'cif_core.dic' version 2.4.1 from 2010-06-29.

Automatic conversion script
Id: cif_fix_values 1646 2011-03-28 12:23:43Z adriana 
;
_cod_original_cell_volume 998.4(9)
_cod_database_code 4025731

loop_
_symmetry_equiv_pos_as_xyz
'x, y, z'
'-x, -y, -z'

loop_
_atom_site_label
_atom_site_type_symbol
_atom_site_fract_x
_atom_site_fract_y
_atom_site_fract_z
_atom_site_U_iso_or_equiv
_atom_site_adp_type
_atom_site_occupancy
_atom_site_symmetry_multiplicity
_atom_site_calc_flag
_atom_site_refinement_flags
_atom_site_disorder_assembly
_atom_site_disorder_group
C1 C 1.4825(8) 0.2393(7) 0.5063(7) 0.075(2) Uani 1 1 d . . .
H1A H 1.4516 0.2673 0.5809 0.090 Uiso 1 1 calc R . .
C2 C 1.6086(8) 0.2699(9) 0.4614(9) 0.089(3) Uani 1 1 d . . .
H2A H 1.6615 0.3187 0.5060 0.107 Uiso 1 1 calc R . .
C3 C 1.6592(9) 0.2304(9) 0.3521(8) 0.091(3) Uani 1 1 d . . .
H3A H 1.7430 0.2541 0.3205 0.109 Uiso 1 1 calc R . .
C4 C 1.5792(9) 0.1532(11) 0.2906(8) 0.098(3) Uani 1 1 d . . .
H4A H 1.6146 0.1194 0.2182 0.117 Uiso 1 1 calc R . .
C5 C 1.4512(8) 0.1258(9) 0.3332(8) 0.087(2) Uani 1 1 d . . .
H5A H 1.3976 0.0785 0.2879 0.104 Uiso 1 1 calc R . .
C6 C 1.3992(7) 0.1672(7) 0.4430(6) 0.0681(19) Uani 1 1 d . . .
C7 C 1.2585(7) 0.1332(7) 0.4859(6) 0.071(2) Uani 1 1 d . . .
H7A H 1.2740 0.0376 0.5187 0.085 Uiso 1 1 calc R . .
C8 C 1.1119(8) 0.1901(7) 0.4202(6) 0.071(2) Uani 1 1 d . . .
H8A H 1.0466 0.1258 0.4175 0.085 Uiso 1 1 calc R . .
C9 C 1.1303(7) 0.2465(7) 0.5403(6) 0.0666(18) Uani 1 1 d . . .
C10 C 1.1504(7) 0.3873(8) 0.5541(6) 0.0699(19) Uani 1 1 d . . .
C11 C 1.1014(8) 0.2848(9) 0.3179(7) 0.076(2) Uani 1 1 d . . .
C12 C 1.0097(14) 0.3284(14) 0.1284(9) 0.127(4) Uani 1 1 d . . .
H12A H 0.9554 0.4248 0.1475 0.152 Uiso 1 1 calc R . .
H12B H 1.1075 0.3292 0.0958 0.152 Uiso 1 1 calc R . .
C13 C 0.926(2) 0.275(2) 0.0475(12) 0.225(9) Uani 1 1 d . . .
H13A H 0.9120 0.3332 -0.0213 0.337 Uiso 1 1 calc R . .
H13B H 0.8287 0.2762 0.0796 0.337 Uiso 1 1 calc R . .
H13C H 0.9803 0.1797 0.0290 0.337 Uiso 1 1 calc R . .
C14 C 1.0298(7) 0.1943(7) 0.6285(6) 0.0670(18) Uani 1 1 d . . .
C15 C 0.7926(8) 0.2810(7) 0.7428(6) 0.0702(19) Uani 1 1 d . . .
C16 C 0.6684(9) 0.3959(9) 0.7498(8) 0.091(2) Uani 1 1 d . . .
H16A H 0.6713 0.4809 0.7142 0.109 Uiso 1 1 calc R . .
C17 C 0.5406(9) 0.3885(9) 0.8079(8) 0.097(3) Uani 1 1 d . . .
H17A H 0.4574 0.4678 0.8123 0.116 Uiso 1 1 calc R . .
C18 C 0.5359(10) 0.2622(9) 0.8601(7) 0.086(2) Uani 1 1 d . A .
C19 C 0.6644(11) 0.1499(9) 0.8531(7) 0.088(2) Uani 1 1 d . . .
H19A H 0.6637 0.0656 0.8909 0.106 Uiso 1 1 calc R . .
C20 C 0.7919(9) 0.1547(8) 0.7944(7) 0.082(2) Uani 1 1 d . . .
H20A H 0.8752 0.0756 0.7895 0.098 Uiso 1 1 calc R . .
C21 C 0.3956(11) 0.2470(13) 0.9240(11) 0.119(4) Uani 1 1 d D . .
O1 O 1.1474(6) 0.3876(5) 0.3128(5) 0.0850(16) Uani 1 1 d . . .
O2 O 1.0321(6) 0.2382(6) 0.2330(5) 0.0876(17) Uani 1 1 d . . .
O3 O 1.0466(6) 0.0698(5) 0.6431(5) 0.0912(18) Uani 1 1 d . . .
N1 N 1.1638(7) 0.4957(7) 0.5755(6) 0.086(2) Uani 1 1 d . . .
N2 N 0.9208(6) 0.2998(6) 0.6764(5) 0.0702(16) Uani 1 1 d . . .
H2B H 0.9281 0.3849 0.6667 0.084 Uiso 1 1 calc R . .
F1 F 0.422(3) 0.221(5) 1.031(2) 0.18(2) Uani 0.33(4) 1 d PD A 1
F2 F 0.296(3) 0.375(3) 0.921(4) 0.135(15) Uani 0.33(4) 1 d PD A 1
F3 F 0.339(5) 0.166(5) 0.858(3) 0.19(2) Uani 0.33(4) 1 d PD A 1
F1' F 0.356(3) 0.348(3) 1.001(2) 0.219(13) Uani 0.67(4) 1 d PD A 2
F2' F 0.2766(17) 0.278(3) 0.8573(16) 0.176(11) Uani 0.67(4) 1 d PD A 2
F3' F 0.395(2) 0.1271(19) 0.973(3) 0.212(12) Uani 0.67(4) 1 d PD A 2

loop_
_atom_site_aniso_label
_atom_site_aniso_U_11
_atom_site_aniso_U_22
_atom_site_aniso_U_33
_atom_site_aniso_U_23
_atom_site_aniso_U_13
_atom_site_aniso_U_12
C1 0.059(4) 0.066(5) 0.096(5) -0.014(4) -0.028(3) -0.010(3)
C2 0.053(4) 0.087(6) 0.128(8) -0.021(5) -0.033(4) -0.018(4)
C3 0.071(5) 0.090(6) 0.110(7) 0.009(5) -0.016(4) -0.018(4)
C4 0.071(5) 0.113(7) 0.100(6) -0.017(5) -0.002(4) -0.008(5)
C5 0.058(4) 0.085(6) 0.112(7) -0.031(5) -0.017(4) -0.009(4)
C6 0.057(4) 0.050(4) 0.087(5) -0.012(3) -0.021(3) 0.003(3)
C7 0.053(4) 0.051(4) 0.101(5) -0.023(3) -0.025(3) 0.001(3)
C8 0.060(4) 0.059(4) 0.088(5) -0.020(3) -0.028(3) -0.004(3)
C9 0.056(4) 0.054(4) 0.084(5) -0.023(3) -0.016(3) -0.004(3)
C10 0.052(4) 0.059(4) 0.093(5) -0.023(3) -0.013(3) -0.002(3)
C11 0.053(4) 0.063(5) 0.103(6) -0.036(4) -0.026(3) 0.001(3)
C12 0.142(9) 0.163(11) 0.088(7) 0.010(6) -0.036(6) -0.061(8)
C13 0.31(2) 0.29(2) 0.116(11) 0.030(12) -0.108(14) -0.16(2)
C14 0.058(4) 0.053(4) 0.084(5) -0.019(3) -0.016(3) -0.004(3)
C15 0.078(5) 0.052(4) 0.076(5) -0.018(3) -0.018(3) -0.008(3)
C16 0.086(6) 0.064(5) 0.115(7) -0.024(4) -0.006(4) -0.004(4)
C17 0.075(5) 0.082(6) 0.119(7) -0.022(5) 0.006(5) 0.003(4)
C18 0.100(6) 0.063(5) 0.092(6) -0.011(4) -0.012(4) -0.016(4)
C19 0.112(7) 0.071(5) 0.077(5) -0.010(4) -0.004(4) -0.018(5)
C20 0.088(5) 0.067(5) 0.081(5) -0.018(4) -0.010(4) -0.002(4)
C21 0.077(7) 0.139(11) 0.150(11) -0.038(9) 0.032(7) -0.043(7)
O1 0.092(4) 0.054(3) 0.105(4) -0.021(2) -0.020(3) -0.011(3)
O2 0.092(4) 0.097(4) 0.083(4) -0.004(3) -0.025(3) -0.041(3)
O3 0.095(4) 0.043(3) 0.128(5) -0.013(3) 0.006(3) -0.006(3)
N1 0.075(4) 0.054(4) 0.127(6) -0.032(3) -0.018(3) -0.012(3)
N2 0.067(3) 0.046(3) 0.096(4) -0.014(3) -0.009(3) -0.012(3)
F1 0.16(2) 0.29(4) 0.14(2) 0.15(3) -0.035(15) -0.15(2)
F2 0.078(17) 0.14(2) 0.16(3) 0.03(2) 0.040(16) 0.021(15)
F3 0.20(4) 0.14(3) 0.28(5) -0.04(3) 0.10(4) -0.11(3)
F1' 0.28(2) 0.20(2) 0.18(2) -0.05(2) 0.104(19) -0.075(18)
F2' 0.093(9) 0.23(3) 0.22(2) 0.06(2) -0.004(10) -0.086(14)
F3' 0.137(11) 0.158(14) 0.33(3) 0.114(15) 0.083(13) -0.030(8)

loop_
_atom_type_symbol
_atom_type_description
_atom_type_scat_dispersion_real
_atom_type_scat_dispersion_imag
_atom_type_scat_source
C C 0.0033 0.0016 'International Tables Vol C Tables 4.2.6.8 and 6.1.1.4'
H H 0.0000 0.0000 'International Tables Vol C Tables 4.2.6.8 and 6.1.1.4'
N N 0.0061 0.0033 'International Tables Vol C Tables 4.2.6.8 and 6.1.1.4'
O O 0.0106 0.0060 'International Tables Vol C Tables 4.2.6.8 and 6.1.1.4'
F F 0.0171 0.0103 'International Tables Vol C Tables 4.2.6.8 and 6.1.1.4'

loop_
_geom_angle_atom_site_label_1
_geom_angle_atom_site_label_2
_geom_angle_atom_site_label_3
_geom_angle
_geom_angle_site_symmetry_1
_geom_angle_site_symmetry_3
_geom_angle_publ_flag
C2 C1 C6 121.5(7) . . ?
C1 C2 C3 121.5(7) . . ?
C2 C3 C4 116.9(7) . . ?
C5 C4 C3 121.9(8) . . ?
C4 C5 C6 121.0(8) . . ?
C5 C6 C1 117.1(7) . . ?
C5 C6 C7 118.7(6) . . ?
C1 C6 C7 124.2(7) . . ?
C6 C7 C8 119.1(7) . . ?
C6 C7 C9 120.9(6) . . ?
C8 C7 C9 60.8(4) . . ?
C11 C8 C7 122.0(7) . . ?
C11 C8 C9 119.4(6) . . ?
C7 C8 C9 60.0(4) . . ?
C10 C9 C7 118.5(6) . . ?
C10 C9 C8 120.9(7) . . ?
C7 C9 C8 59.2(4) . . ?
C10 C9 C14 118.2(6) . . ?
C7 C9 C14 116.4(6) . . ?
C8 C9 C14 110.1(6) . . ?
N1 C10 C9 173.7(8) . . ?
O1 C11 O2 125.3(8) . . ?
O1 C11 C8 125.3(7) . . ?
O2 C11 C8 109.4(7) . . ?
C13 C12 O2 109.2(11) . . ?
O3 C14 N2 126.4(7) . . ?
O3 C14 C9 119.8(6) . . ?
N2 C14 C9 113.7(6) . . ?
C20 C15 C16 120.7(8) . . ?
C20 C15 N2 122.6(6) . . ?
C16 C15 N2 116.7(7) . . ?
C17 C16 C15 121.4(9) . . ?
C16 C17 C18 119.4(8) . . ?
C19 C18 C17 117.5(8) . . ?
C19 C18 C21 120.9(8) . . ?
C17 C18 C21 121.6(8) . . ?
C20 C19 C18 124.0(8) . . ?
C19 C20 C15 117.1(7) . . ?
F1 C21 F3' 57.0(17) . . ?
F1 C21 F2' 136.4(14) . . ?
F3' C21 F2' 105.0(16) . . ?
F1 C21 F1' 58.5(18) . . ?
F3' C21 F1' 108.7(18) . . ?
F2' C21 F1' 100.9(16) . . ?
F1 C21 F3 123(2) . . ?
F3' C21 F3 67.1(19) . . ?
F2' C21 F3 49.4(19) . . ?
F1' C21 F3 142(2) . . ?
F1 C21 F2 104(2) . . ?
F3' C21 F2 133.4(15) . . ?
F2' C21 F2 57.4(16) . . ?
F1' C21 F2 47.3(14) . . ?
F3 C21 F2 106(3) . . ?
F1 C21 C18 111.7(13) . . ?
F3' C21 C18 120.1(10) . . ?
F2' C21 C18 111.4(11) . . ?
F1' C21 C18 108.9(12) . . ?
F3 C21 C18 104.7(15) . . ?
F2 C21 C18 106.3(14) . . ?
C11 O2 C12 113.9(7) . . ?
C14 N2 C15 125.1(6) . . ?

loop_
_geom_bond_atom_site_label_1
_geom_bond_atom_site_label_2
_geom_bond_distance
_geom_bond_site_symmetry_2
_geom_bond_publ_flag
C1 C2 1.366(11) . ?
C1 C6 1.390(9) . ?
C2 C3 1.371(12) . ?
C3 C4 1.393(12) . ?
C4 C5 1.358(12) . ?
C5 C6 1.383(11) . ?
C6 C7 1.494(10) . ?
C7 C8 1.508(9) . ?
C7 C9 1.521(9) . ?
C8 C11 1.479(12) . ?
C8 C9 1.533(9) . ?
C9 C10 1.453(10) . ?
C9 C14 1.541(10) . ?
C10 N1 1.134(8) . ?
C11 O1 1.194(9) . ?
C11 O2 1.325(8) . ?
C12 C13 1.406(15) . ?
C12 O2 1.469(12) . ?
C14 O3 1.198(8) . ?
C14 N2 1.350(8) . ?
C15 C20 1.367(11) . ?
C15 C16 1.368(10) . ?
C15 N2 1.449(9) . ?
C16 C17 1.363(12) . ?
C17 C18 1.380(12) . ?
C18 C19 1.377(11) . ?
C18 C21 1.517(12) . ?
C19 C20 1.357(12) . ?
C21 F1 1.276(17) . ?
C21 F3' 1.299(14) . ?
C21 F2' 1.301(14) . ?
C21 F1' 1.318(15) . ?
C21 F3 1.321(19) . ?
C21 F2 1.331(17) . ?
